data_4080878
loop_
_publ_author_name
'Reeds, Jonathan P.'
'Whitwood, Adrian C.'
'Healy, Mark P.'
'Fairlamb, Ian J. S.'

_publ_section_title
;
 Synthesis and Reactivity of N-Heterocyclic Carbene Gold(I) and Gold(III)
 Imidate Complexes and Their Catalytic Activity in 1,5-Enyne
 Cycloisomerization
;
_journal_issue 10
_journal_name_full Organometallics
_journal_page_first 3108
_journal_paper_doi 10.1021/om400310z
_journal_volume 32
_journal_year 2013
_chemical_formula_moiety 'C25 H28 Au N3 O2'
_chemical_formula_sum 'C25 H28 Au N3 O2'
_chemical_formula_weight 599.47
_chemical_name_systematic
; 
 ? 
;
_space_group_IT_number 14
_symmetry_cell_setting monoclinic
_symmetry_space_group_name_Hall '-P 2ybc'
_symmetry_space_group_name_H-M 'P 1 21/c 1'
_atom_sites_solution_hydrogens geom
_atom_sites_solution_primary direct
_atom_sites_solution_secondary difmap
_audit_creation_method SHELXL-97
_cell_angle_alpha 90.00
_cell_angle_beta 109.8040(10)
_cell_angle_gamma 90.00
_cell_formula_units_Z 4
_cell_length_a 9.6744(4)
_cell_length_b 20.2249(9)
_cell_length_c 12.7004(6)
_cell_measurement_reflns_used 5838
_cell_measurement_temperature 110(2)
_cell_measurement_theta_max 29.97
_cell_measurement_theta_min 3.06
_cell_volume 2338.04(18)
_computing_cell_refinement 'Bruker SMART'
_computing_data_collection 'Bruker SMART'
_computing_data_reduction 'Bruker SAINT'
_computing_molecular_graphics 'Bruker SHELXTL'
_computing_publication_material 'Bruker SHELXTL'
_computing_structure_refinement 'SHELXL-97 (Sheldrick, 1997)'
_computing_structure_solution 'SHELXS-97 (Sheldrick, 1997)'
_diffrn_ambient_temperature 110(2)
_diffrn_measured_fraction_theta_full 0.989
_diffrn_measured_fraction_theta_max 0.989
_diffrn_measurement_device_type 'CCD area detector'
_diffrn_measurement_method 'phi and omega scans'
_diffrn_radiation_monochromator graphite
_diffrn_radiation_source 'fine-focus sealed tube'
_diffrn_radiation_type MoK\a
_diffrn_radiation_wavelength 0.71073
_diffrn_reflns_av_R_equivalents 0.0280
_diffrn_reflns_av_sigmaI/netI 0.0274
_diffrn_reflns_limit_h_max 13
_diffrn_reflns_limit_h_min -13
_diffrn_reflns_limit_k_max 28
_diffrn_reflns_limit_k_min -27
_diffrn_reflns_limit_l_max 17
_diffrn_reflns_limit_l_min -17
_diffrn_reflns_number 26386
_diffrn_reflns_theta_full 30.00
_diffrn_reflns_theta_max 30.00
_diffrn_reflns_theta_min 1.98
_exptl_absorpt_coefficient_mu 6.318
_exptl_absorpt_correction_T_max 0.342
_exptl_absorpt_correction_T_min 0.240
_exptl_absorpt_correction_type multi-scan
_exptl_absorpt_process_details 'SADABS v2.03; (Sheldrick)'
_exptl_crystal_colour colourless
_exptl_crystal_density_diffrn 1.703
_exptl_crystal_density_method 'not measured'
_exptl_crystal_description block
_exptl_crystal_F_000 1176
_exptl_crystal_size_max 0.27
_exptl_crystal_size_mid 0.23
_exptl_crystal_size_min 0.17
_refine_diff_density_max 3.317
_refine_diff_density_min -0.759
_refine_diff_density_rms 0.120
_refine_ls_extinction_method none
_refine_ls_goodness_of_fit_ref 1.047
_refine_ls_hydrogen_treatment constr
_refine_ls_matrix_type full
_refine_ls_number_parameters 286
_refine_ls_number_reflns 6750
_refine_ls_number_restraints 0
_refine_ls_restrained_S_all 1.047
_refine_ls_R_factor_all 0.0271
_refine_ls_R_factor_gt 0.0229
_refine_ls_shift/su_max 0.006
_refine_ls_shift/su_mean 0.000
_refine_ls_structure_factor_coef Fsqd
_refine_ls_weighting_details 'calc w=1/[\s^2^(Fo^2^)+(0.0233P)^2^+2.4863P] where P=(Fo^2^+2Fc^2^)/3'
_refine_ls_weighting_scheme calc
_refine_ls_wR_factor_gt 0.0525
_refine_ls_wR_factor_ref 0.0540
_reflns_number_gt 6071
_reflns_number_total 6750
_reflns_threshold_expression >2sigma(I)
_cod_data_source_file om400310z_si_002.cif
_cod_data_source_block vc0801m
_cod_depositor_comments
;
The following automatic conversions were performed:

'_symmetry_cell_setting' value 'Monoclinic' changed to 'monoclinic'
according to /home/saulius/struct/CIF-dictionaries/cif_core.dic
dictionary named 'cif_core.dic' version 2.3.1 from 2005-06-27.

Automatic conversion script
Id: cif_fix_values 1891 2012-01-12 08:04:46Z andrius 
;
_cod_original_sg_symbol_H-M P2(1)/c
_cod_database_code 4080878

loop_
_symmetry_equiv_pos_as_xyz
'x, y, z'
'-x, y+1/2, -z+1/2'
'-x, -y, -z'
'x, -y-1/2, z-1/2'

loop_
_atom_site_label
_atom_site_type_symbol
_atom_site_fract_x
_atom_site_fract_y
_atom_site_fract_z
_atom_site_U_iso_or_equiv
_atom_site_adp_type
_atom_site_occupancy
_atom_site_symmetry_multiplicity
_atom_site_calc_flag
_atom_site_refinement_flags
Au1 Au 0.495011(9) 0.628536(4) 0.771912(8) 0.01436(3) Uani 1 1 d .
C1 C 0.6972(3) 0.62975(11) 0.8783(2) 0.0157(5) Uani 1 1 d .
C2 C 0.9173(3) 0.66503(12) 0.9969(2) 0.0194(5) Uani 1 1 d .
H2 H 0.9936 0.6938 1.0390 0.023 Uiso 1 1 calc R
C3 C 0.9218(3) 0.59847(12) 0.9957(2) 0.0196(5) Uani 1 1 d .
H3 H 1.0018 0.5712 1.0368 0.024 Uiso 1 1 calc R
C4 C 0.7353(3) 0.75137(11) 0.8978(2) 0.0142(4) Uani 1 1 d .
C5 C 0.6442(3) 0.78188(12) 0.9481(2) 0.0158(4) Uani 1 1 d .
C6 C 0.6155(3) 0.84922(12) 0.9276(2) 0.0176(5) Uani 1 1 d .
H6 H 0.5566 0.8716 0.9628 0.021 Uiso 1 1 calc R
C7 C 0.6715(3) 0.88426(12) 0.8568(2) 0.0178(5) Uani 1 1 d .
C8 C 0.7565(3) 0.85097(13) 0.8043(2) 0.0190(5) Uani 1 1 d .
H8 H 0.7916 0.8743 0.7535 0.023 Uiso 1 1 calc R
C9 C 0.7910(3) 0.78435(12) 0.8248(2) 0.0178(5) Uani 1 1 d .
C10 C 0.5739(3) 0.74479(14) 1.0196(3) 0.0261(6) Uani 1 1 d .
H10A H 0.5499 0.7757 1.0702 0.039 Uiso 1 1 calc R
H10B H 0.6422 0.7112 1.0635 0.039 Uiso 1 1 calc R
H10C H 0.4838 0.7233 0.9715 0.039 Uiso 1 1 calc R
C11 C 0.6415(3) 0.95709(12) 0.8370(3) 0.0270(6) Uani 1 1 d .
H11A H 0.5713 0.9640 0.7614 0.041 Uiso 1 1 calc R
H11B H 0.7334 0.9802 0.8446 0.041 Uiso 1 1 calc R
H11C H 0.6003 0.9744 0.8921 0.041 Uiso 1 1 calc R
C12 C 0.8852(3) 0.74916(15) 0.7693(3) 0.0302(6) Uani 1 1 d .
H12A H 0.9088 0.7795 0.7176 0.045 Uiso 1 1 calc R
H12B H 0.8318 0.7109 0.7277 0.045 Uiso 1 1 calc R
H12C H 0.9763 0.7343 0.8264 0.045 Uiso 1 1 calc R
C13 C 0.7508(3) 0.50889(11) 0.8955(2) 0.0144(4) Uani 1 1 d .
C14 C 0.7160(3) 0.46943(12) 0.9732(2) 0.0171(5) Uani 1 1 d .
C15 C 0.6921(3) 0.40233(12) 0.9489(2) 0.0186(5) Uani 1 1 d .
H15 H 0.6684 0.3744 1.0005 0.022 Uiso 1 1 calc R
C16 C 0.7021(3) 0.37510(11) 0.8510(2) 0.0187(5) Uani 1 1 d .
C17 C 0.7345(3) 0.41629(12) 0.7748(2) 0.0182(5) Uani 1 1 d .
H17 H 0.7396 0.3981 0.7072 0.022 Uiso 1 1 calc R
C18 C 0.7597(3) 0.48413(12) 0.7953(2) 0.0168(5) Uani 1 1 d .
C19 C 0.7056(3) 0.49764(13) 1.0798(2) 0.0252(6) Uani 1 1 d .
H19A H 0.6631 0.4646 1.1163 0.038 Uiso 1 1 calc R
H19B H 0.6430 0.5371 1.0627 0.038 Uiso 1 1 calc R
H19C H 0.8040 0.5097 1.1300 0.038 Uiso 1 1 calc R
C20 C 0.6770(3) 0.30198(12) 0.8275(3) 0.0243(6) Uani 1 1 d .
H20A H 0.7154 0.2773 0.8978 0.036 Uiso 1 1 calc R
H20B H 0.7279 0.2878 0.7765 0.036 Uiso 1 1 calc R
H20C H 0.5715 0.2935 0.7930 0.036 Uiso 1 1 calc R
C21 C 0.7960(4) 0.52768(14) 0.7126(2) 0.0283(6) Uani 1 1 d .
H21A H 0.7131 0.5572 0.6768 0.042 Uiso 1 1 calc R
H21B H 0.8151 0.5002 0.6554 0.042 Uiso 1 1 calc R
H21C H 0.8835 0.5540 0.7514 0.042 Uiso 1 1 calc R
C22 C 0.1618(3) 0.63762(13) 0.6878(2) 0.0213(5) Uani 1 1 d .
C23 C 0.0271(3) 0.63049(15) 0.5835(3) 0.0286(6) Uani 1 1 d .
H23A H -0.0377 0.5947 0.5928 0.034 Uiso 1 1 calc R
H23B H -0.0295 0.6723 0.5666 0.034 Uiso 1 1 calc R
C24 C 0.0885(3) 0.61370(19) 0.4917(3) 0.0346(7) Uani 1 1 d .
H24A H 0.0529 0.5700 0.4585 0.042 Uiso 1 1 calc R
H24B H 0.0602 0.6475 0.4318 0.042 Uiso 1 1 calc R
C25 C 0.2531(3) 0.61290(14) 0.5504(2) 0.0206(5) Uani 1 1 d .
N1 N 0.7790(2) 0.68348(9) 0.92449(18) 0.0156(4) Uani 1 1 d .
N2 N 0.7869(2) 0.57754(10) 0.92261(18) 0.0151(4) Uani 1 1 d .
N3 N 0.2873(2) 0.62679(9) 0.66205(19) 0.0164(4) Uani 1 1 d .
O1 O 0.1604(3) 0.65070(13) 0.78053(19) 0.0371(5) Uani 1 1 d .
O2 O 0.3425(2) 0.60052(12) 0.50491(18) 0.0326(5) Uani 1 1 d .

loop_
_atom_site_aniso_label
_atom_site_aniso_U_11
_atom_site_aniso_U_22
_atom_site_aniso_U_33
_atom_site_aniso_U_23
_atom_site_aniso_U_13
_atom_site_aniso_U_12
Au1 0.01251(5) 0.01135(5) 0.01655(5) 0.00038(3) 0.00145(3) 0.00076(3)
C1 0.0177(11) 0.0117(10) 0.0186(11) 0.0013(8) 0.0073(9) 0.0016(8)
C2 0.0142(11) 0.0146(11) 0.0240(13) -0.0006(9) -0.0004(10) 0.0016(9)
C3 0.0174(12) 0.0140(11) 0.0229(13) 0.0003(9) 0.0007(10) 0.0017(9)
C4 0.0139(11) 0.0101(10) 0.0162(11) -0.0002(8) 0.0020(9) -0.0001(8)
C5 0.0138(11) 0.0157(11) 0.0168(11) 0.0005(9) 0.0039(9) 0.0005(8)
C6 0.0151(11) 0.0158(11) 0.0212(13) -0.0013(9) 0.0054(10) 0.0030(9)
C7 0.0161(11) 0.0117(10) 0.0225(12) 0.0007(9) 0.0025(9) 0.0012(8)
C8 0.0189(12) 0.0168(11) 0.0216(13) 0.0023(9) 0.0074(10) -0.0007(9)
C9 0.0150(11) 0.0166(11) 0.0221(13) 0.0001(9) 0.0065(10) 0.0024(9)
C10 0.0291(14) 0.0223(13) 0.0331(16) 0.0043(11) 0.0187(13) 0.0009(11)
C11 0.0308(15) 0.0112(11) 0.0397(17) 0.0025(11) 0.0128(13) 0.0023(10)
C12 0.0344(16) 0.0262(14) 0.0389(17) 0.0028(12) 0.0240(14) 0.0092(12)
C13 0.0126(10) 0.0103(10) 0.0184(12) -0.0004(8) 0.0027(9) 0.0004(8)
C14 0.0163(11) 0.0165(11) 0.0180(12) 0.0005(9) 0.0052(9) 0.0007(9)
C15 0.0206(12) 0.0144(11) 0.0221(13) 0.0025(9) 0.0092(10) -0.0002(9)
C16 0.0183(12) 0.0128(11) 0.0239(13) -0.0012(9) 0.0057(10) 0.0004(8)
C17 0.0199(12) 0.0165(11) 0.0166(12) -0.0029(9) 0.0041(10) 0.0006(9)
C18 0.0166(11) 0.0164(11) 0.0171(12) 0.0020(9) 0.0052(9) 0.0011(9)
C19 0.0352(15) 0.0209(13) 0.0240(14) -0.0019(10) 0.0161(12) 0.0001(11)
C20 0.0281(14) 0.0137(11) 0.0308(15) -0.0023(10) 0.0098(12) -0.0024(10)
C21 0.0445(18) 0.0215(13) 0.0225(14) 0.0014(10) 0.0162(13) -0.0023(12)
C22 0.0189(12) 0.0213(12) 0.0231(13) 0.0036(10) 0.0062(10) 0.0075(9)
C23 0.0158(13) 0.0430(17) 0.0263(15) 0.0056(12) 0.0064(11) 0.0037(11)
C24 0.0185(14) 0.058(2) 0.0231(15) -0.0002(14) 0.0021(11) 0.0009(13)
C25 0.0180(12) 0.0230(12) 0.0197(12) 0.0037(10) 0.0051(10) -0.0007(10)
N1 0.0145(10) 0.0100(9) 0.0190(10) 0.0001(7) 0.0015(8) 0.0017(7)
N2 0.0139(9) 0.0123(9) 0.0163(10) 0.0001(7) 0.0016(8) 0.0002(7)
N3 0.0143(10) 0.0155(10) 0.0179(10) 0.0014(8) 0.0034(8) 0.0010(7)
O1 0.0316(12) 0.0570(14) 0.0239(11) 0.0011(10) 0.0108(9) 0.0195(11)
O2 0.0228(10) 0.0545(14) 0.0233(11) 0.0005(10) 0.0112(9) 0.0017(10)

loop_
_atom_type_symbol
_atom_type_description
_atom_type_scat_dispersion_real
_atom_type_scat_dispersion_imag
_atom_type_scat_source
C C 0.0033 0.0016 'International Tables Vol C Tables 4.2.6.8 and 6.1.1.4'
H H 0.0000 0.0000 'International Tables Vol C Tables 4.2.6.8 and 6.1.1.4'
N N 0.0061 0.0033 'International Tables Vol C Tables 4.2.6.8 and 6.1.1.4'
O O 0.0106 0.0060 'International Tables Vol C Tables 4.2.6.8 and 6.1.1.4'
Au Au -2.0133 8.8022 'International Tables Vol C Tables 4.2.6.8 and 6.1.1.4'

loop_
_geom_angle_atom_site_label_1
_geom_angle_atom_site_label_2
_geom_angle_atom_site_label_3
_geom_angle
C1 Au1 N3 179.65(9)
N1 C1 N2 104.3(2)
N1 C1 Au1 127.37(17)
N2 C1 Au1 128.38(17)
C3 C2 N1 106.7(2)
C3 C2 H2 126.7
N1 C2 H2 126.7
C2 C3 N2 106.6(2)
C2 C3 H3 126.7
N2 C3 H3 126.7
C9 C4 C5 122.7(2)
C9 C4 N1 117.6(2)
C5 C4 N1 119.6(2)
C4 C5 C6 117.5(2)
C4 C5 C10 122.7(2)
C6 C5 C10 119.8(2)
C7 C6 C5 121.4(2)
C7 C6 H6 119.3
C5 C6 H6 119.3
C6 C7 C8 119.0(2)
C6 C7 C11 120.7(2)
C8 C7 C11 120.3(2)
C9 C8 C7 121.4(2)
C9 C8 H8 119.3
C7 C8 H8 119.3
C4 C9 C8 117.8(2)
C4 C9 C12 121.2(2)
C8 C9 C12 121.0(2)
C5 C10 H10A 109.5
C5 C10 H10B 109.5
H10A C10 H10B 109.5
C5 C10 H10C 109.5
H10A C10 H10C 109.5
H10B C10 H10C 109.5
C7 C11 H11A 109.5
C7 C11 H11B 109.5
H11A C11 H11B 109.5
C7 C11 H11C 109.5
H11A C11 H11C 109.5
H11B C11 H11C 109.5
C9 C12 H12A 109.5
C9 C12 H12B 109.5
H12A C12 H12B 109.5
C9 C12 H12C 109.5
H12A C12 H12C 109.5
H12B C12 H12C 109.5
C14 C13 C18 122.9(2)
C14 C13 N2 118.5(2)
C18 C13 N2 118.5(2)
C15 C14 C13 117.5(2)
C15 C14 C19 120.8(2)
C13 C14 C19 121.7(2)
C16 C15 C14 121.8(2)
C16 C15 H15 119.1
C14 C15 H15 119.1
C17 C16 C15 119.0(2)
C17 C16 C20 120.5(2)
C15 C16 C20 120.6(2)
C16 C17 C18 121.5(2)
C16 C17 H17 119.3
C18 C17 H17 119.3
C13 C18 C17 117.4(2)
C13 C18 C21 121.9(2)
C17 C18 C21 120.7(2)
C14 C19 H19A 109.5
C14 C19 H19B 109.5
H19A C19 H19B 109.5
C14 C19 H19C 109.5
H19A C19 H19C 109.5
H19B C19 H19C 109.5
C16 C20 H20A 109.5
C16 C20 H20B 109.5
H20A C20 H20B 109.5
C16 C20 H20C 109.5
H20A C20 H20C 109.5
H20B C20 H20C 109.5
C18 C21 H21A 109.5
C18 C21 H21B 109.5
H21A C21 H21B 109.5
C18 C21 H21C 109.5
H21A C21 H21C 109.5
H21B C21 H21C 109.5
O1 C22 N3 124.5(3)
O1 C22 C23 125.4(3)
N3 C22 C23 110.1(2)
C24 C23 C22 104.4(2)
C24 C23 H23A 110.9
C22 C23 H23A 110.9
C24 C23 H23B 110.9
C22 C23 H23B 110.9
H23A C23 H23B 108.9
C25 C24 C23 104.2(2)
C25 C24 H24A 110.9
C23 C24 H24A 110.9
C25 C24 H24B 110.9
C23 C24 H24B 110.9
H24A C24 H24B 108.9
O2 C25 N3 124.8(3)
O2 C25 C24 124.5(3)
N3 C25 C24 110.6(2)
C1 N1 C2 111.1(2)
C1 N1 C4 125.4(2)
C2 N1 C4 123.3(2)
C1 N2 C3 111.3(2)
C1 N2 C13 125.3(2)
C3 N2 C13 123.4(2)
C25 N3 C22 110.8(2)
C25 N3 Au1 123.51(18)
C22 N3 Au1 125.68(18)

loop_
_geom_bond_atom_site_label_1
_geom_bond_atom_site_label_2
_geom_bond_distance
Au1 C1 1.965(3)
Au1 N3 2.021(2)
C1 N1 1.355(3)
C1 N2 1.361(3)
C2 C3 1.347(3)
C2 N1 1.393(3)
C2 H2 0.9500
C3 N2 1.386(3)
C3 H3 0.9500
C4 C9 1.391(3)
C4 C5 1.396(3)
C4 N1 1.443(3)
C5 C6 1.397(3)
C5 C10 1.505(4)
C6 C7 1.391(4)
C6 H6 0.9500
C7 C8 1.394(4)
C7 C11 1.506(3)
C8 C9 1.391(3)
C8 H8 0.9500
C9 C12 1.507(4)
C10 H10A 0.9800
C10 H10B 0.9800
C10 H10C 0.9800
C11 H11A 0.9800
C11 H11B 0.9800
C11 H11C 0.9800
C12 H12A 0.9800
C12 H12B 0.9800
C12 H12C 0.9800
C13 C14 1.396(3)
C13 C18 1.397(3)
C13 N2 1.445(3)
C14 C15 1.394(3)
C14 C19 1.504(4)
C15 C16 1.392(4)
C15 H15 0.9500
C16 C17 1.392(4)
C16 C20 1.512(3)
C17 C18 1.402(3)
C17 H17 0.9500
C18 C21 1.501(4)
C19 H19A 0.9800
C19 H19B 0.9800
C19 H19C 0.9800
C20 H20A 0.9800
C20 H20B 0.9800
C20 H20C 0.9800
C21 H21A 0.9800
C21 H21B 0.9800
C21 H21C 0.9800
C22 O1 1.212(4)
C22 N3 1.378(3)
C22 C23 1.518(4)
C23 C24 1.516(4)
C23 H23A 0.9900
C23 H23B 0.9900
C24 C25 1.512(4)
C24 H24A 0.9900
C24 H24B 0.9900
C25 O2 1.217(3)
C25 N3 1.372(4)

loop_
_geom_torsion_atom_site_label_1
_geom_torsion_atom_site_label_2
_geom_torsion_atom_site_label_3
_geom_torsion_atom_site_label_4
_geom_torsion
N1 C2 C3 N2 0.1(3)
C9 C4 C5 C6 -3.4(4)
N1 C4 C5 C6 174.4(2)
C9 C4 C5 C10 174.8(3)
N1 C4 C5 C10 -7.4(4)
C4 C5 C6 C7 2.1(4)
C10 C5 C6 C7 -176.2(2)
C5 C6 C7 C8 0.8(4)
C5 C6 C7 C11 -179.0(2)
C6 C7 C8 C9 -2.5(4)
C11 C7 C8 C9 177.2(3)
C5 C4 C9 C8 1.7(4)
N1 C4 C9 C8 -176.1(2)
C5 C4 C9 C12 -178.0(3)
N1 C4 C9 C12 4.2(4)
C7 C8 C9 C4 1.4(4)
C7 C8 C9 C12 -178.9(3)
C18 C13 C14 C15 1.1(4)
N2 C13 C14 C15 -175.4(2)
C18 C13 C14 C19 -179.4(2)
N2 C13 C14 C19 4.1(4)
C13 C14 C15 C16 -0.1(4)
C19 C14 C15 C16 -179.6(3)
C14 C15 C16 C17 -1.0(4)
C14 C15 C16 C20 179.4(2)
C15 C16 C17 C18 1.1(4)
C20 C16 C17 C18 -179.3(2)
C14 C13 C18 C17 -1.0(4)
N2 C13 C18 C17 175.5(2)
C14 C13 C18 C21 179.4(2)
N2 C13 C18 C21 -4.0(4)
C16 C17 C18 C13 -0.1(4)
C16 C17 C18 C21 179.4(3)
O1 C22 C23 C24 -179.6(3)
N3 C22 C23 C24 0.2(3)
C22 C23 C24 C25 -0.3(3)
C23 C24 C25 O2 179.2(3)
C23 C24 C25 N3 0.3(3)
N2 C1 N1 C2 -0.3(3)
Au1 C1 N1 C2 179.56(19)
N2 C1 N1 C4 175.7(2)
Au1 C1 N1 C4 -4.5(4)
C3 C2 N1 C1 0.1(3)
C3 C2 N1 C4 -176.0(2)
C9 C4 N1 C1 -100.2(3)
C5 C4 N1 C1 81.9(3)
C9 C4 N1 C2 75.2(3)
C5 C4 N1 C2 -102.6(3)
N1 C1 N2 C3 0.4(3)
Au1 C1 N2 C3 -179.46(19)
N1 C1 N2 C13 -177.6(2)
Au1 C1 N2 C13 2.6(4)
C2 C3 N2 C1 -0.3(3)
C2 C3 N2 C13 177.7(2)
C14 C13 N2 C1 -105.1(3)
C18 C13 N2 C1 78.2(3)
C14 C13 N2 C3 77.1(3)
C18 C13 N2 C3 -99.6(3)
O2 C25 N3 C22 -179.1(3)
C24 C25 N3 C22 -0.2(3)
O2 C25 N3 Au1 -0.4(4)
C24 C25 N3 Au1 178.45(19)
O1 C22 N3 C25 179.8(3)
C23 C22 N3 C25 0.0(3)
O1 C22 N3 Au1 1.2(4)
C23 C22 N3 Au1 -178.61(17)
